data_7154890
loop_
_publ_author_name
'Broadley, Kenneth J.'
'Buffat, Maxime G. P.'
'Burnell, Erica'
'Davies, Robin H.'
'Moreau, Xavier'
'Snee, Stephen'
'Thomas, Eric J.'

_publ_section_title
;
 Stereoselective synthesis of oxazolidinonyl-fused piperidines of interest
 as selective muscarinic (M1) receptor agonists: a novel M1 allosteric
 modulator.
;
_journal_issue 6
_journal_name_full 'Organic &amp; biomolecular chemistry'
_journal_page_first 2057
_journal_page_last 2089
_journal_paper_doi 10.1039/c5ob02588e
_journal_volume 14
_journal_year 2016
_chemical_formula_sum 'C30 H30 N3 O7 S'
_chemical_formula_weight 576.63
_chemical_name_systematic
; 
 ? 
;
_space_group_IT_number 2
_symmetry_cell_setting triclinic
_symmetry_space_group_name_Hall '-P 1'
_symmetry_space_group_name_H-M 'P -1'
_atom_sites_solution_hydrogens geom
_atom_sites_solution_primary direct
_atom_sites_solution_secondary difmap
_audit_creation_method SHELXL-97
_audit_update_record
;
2015-09-15 deposited with the CCDC.
2016-01-08 downloaded from the CCDC.
;
_cell_angle_alpha 76.010(4)
_cell_angle_beta 82.840(4)
_cell_angle_gamma 70.291(3)
_cell_formula_units_Z 4
_cell_length_a 13.818(2)
_cell_length_b 14.714(2)
_cell_length_c 14.863(3)
_cell_measurement_reflns_used 779
_cell_measurement_temperature 100(2)
_cell_measurement_theta_max 16.107
_cell_measurement_theta_min 2.159
_cell_volume 2757.4(8)
_computing_cell_refinement 'Bruker SMART'
_computing_data_collection 'Bruker SMART'
_computing_data_reduction 'Bruker SAINT'
_computing_molecular_graphics 'Bruker SHELXTL'
_computing_publication_material 'Bruker SHELXTL'
_computing_structure_refinement 'SHELXL-97 (Sheldrick, 1997)'
_computing_structure_solution 'SHELXS-97 (Sheldrick, 1990)'
_diffrn_ambient_temperature 100(2)
_diffrn_measured_fraction_theta_full 0.994
_diffrn_measured_fraction_theta_max 0.994
_diffrn_measurement_device_type 'CCD area detector'
_diffrn_measurement_method 'phi and omega scans'
_diffrn_radiation_monochromator graphite
_diffrn_radiation_source 'fine-focus sealed tube'
_diffrn_radiation_type MoK\a
_diffrn_radiation_wavelength 0.71073
_diffrn_reflns_av_R_equivalents 0.1125
_diffrn_reflns_av_sigmaI/netI 0.2881
_diffrn_reflns_limit_h_max 16
_diffrn_reflns_limit_h_min -16
_diffrn_reflns_limit_k_max 17
_diffrn_reflns_limit_k_min -17
_diffrn_reflns_limit_l_max 17
_diffrn_reflns_limit_l_min -17
_diffrn_reflns_number 20144
_diffrn_reflns_theta_full 25.00
_diffrn_reflns_theta_max 25.03
_diffrn_reflns_theta_min 1.41
_exptl_absorpt_coefficient_mu 0.171
_exptl_absorpt_correction_type none
_exptl_crystal_colour white
_exptl_crystal_density_diffrn 1.389
_exptl_crystal_density_method 'not measured'
_exptl_crystal_description plate
_exptl_crystal_F_000 1212
_exptl_crystal_size_max 0.22
_exptl_crystal_size_mid 0.18
_exptl_crystal_size_min 0.04
_refine_diff_density_max 0.380
_refine_diff_density_min -0.366
_refine_diff_density_rms 0.099
_refine_ls_extinction_method none
_refine_ls_goodness_of_fit_ref 0.820
_refine_ls_hydrogen_treatment constr
_refine_ls_matrix_type full
_refine_ls_number_parameters 738
_refine_ls_number_reflns 9704
_refine_ls_number_restraints 37
_refine_ls_restrained_S_all 0.820
_refine_ls_R_factor_all 0.2054
_refine_ls_R_factor_gt 0.0668
_refine_ls_shift/su_max 0.034
_refine_ls_shift/su_mean 0.001
_refine_ls_structure_factor_coef Fsqd
_refine_ls_weighting_details 'calc w=1/[\s^2^(Fo^2^)+(0.0686P)^2^+0.0000P] where P=(Fo^2^+2Fc^2^)/3'
_refine_ls_weighting_scheme calc
_refine_ls_wR_factor_gt 0.1249
_refine_ls_wR_factor_ref 0.2176
_reflns_number_gt 3309
_reflns_number_total 9704
_reflns_threshold_expression >2sigma(I)
_cod_data_source_file c5ob02588e9.cif
_cod_data_source_block s3255m
_cod_depositor_comments
;
The following automatic conversions were performed:

'_symmetry_cell_setting' value 'Triclinic' changed to 'triclinic'
according to
/usr/data/users/saulius/crontab/automatic-downloads/rss-feeds/RSC/lib/dictionaries/cif_core.dic
dictionary named 'cif_core.dic' version 2.4.2 from 2011-04-26.

Automatic conversion script
Id: cif_fix_values 4268 2015-11-12 08:31:59Z antanas 

 Adding full bibliography for 7154886--7154890.cif.
;
_cod_original_cell_volume 2757.3(8)
_cod_original_sg_symbol_H-M P-1
_cod_database_code 7154890

loop_
_symmetry_equiv_pos_as_xyz
'x, y, z'
'-x, -y, -z'

loop_
_atom_site_label
_atom_site_type_symbol
_atom_site_fract_x
_atom_site_fract_y
_atom_site_fract_z
_atom_site_U_iso_or_equiv
_atom_site_adp_type
_atom_site_occupancy
_atom_site_symmetry_multiplicity
_atom_site_calc_flag
_atom_site_refinement_flags
_atom_site_disorder_assembly
_atom_site_disorder_group
C1 C 0.7702(3) 0.2435(3) 0.2072(2) 0.0267(12) Uani 1 1 d . . .
H1 H 0.8017 0.1706 0.2123 0.032 Uiso 1 1 calc R . .
C2 C 0.8532(3) 0.2881(3) 0.2144(3) 0.0236(11) Uani 1 1 d . . .
H2 H 0.8820 0.2564 0.2770 0.028 Uiso 1 1 calc R . .
C3 C 0.8104(3) 0.3989(3) 0.2109(3) 0.0288(12) Uani 1 1 d . . .
H3A H 0.8593 0.4195 0.2383 0.035 Uiso 1 1 calc R . .
H3B H 0.8020 0.4355 0.1455 0.035 Uiso 1 1 calc R . .
C4 C 0.6870(3) 0.3411(3) 0.3317(3) 0.0275(12) Uani 1 1 d . . .
H4A H 0.6213 0.3663 0.3667 0.033 Uiso 1 1 calc R . .
H4B H 0.7424 0.3101 0.3764 0.033 Uiso 1 1 calc R . .
C5 C 0.6797(3) 0.2645(3) 0.2818(2) 0.0231(11) Uani 1 1 d . . .
C6 C 0.6180(3) 0.3231(3) 0.1309(3) 0.0299(12) Uani 1 1 d . . .
C7 C 0.9414(3) 0.2645(3) 0.1450(3) 0.0262(11) Uani 1 1 d . . .
C8 C 1.0206(3) 0.2847(3) 0.0072(3) 0.0425(14) Uani 1 1 d . . .
H8 H 1.0365 0.3103 -0.0558 0.051 Uiso 1 1 calc R . .
C9 C 1.0795(3) 0.2055(3) 0.0614(3) 0.0422(14) Uani 1 1 d . . .
H9 H 1.1448 0.1643 0.0435 0.051 Uiso 1 1 calc R . .
C10 C 1.0296(3) 0.1916(3) 0.1509(3) 0.0268(12) Uani 1 1 d . . .
H10 H 1.0545 0.1408 0.2037 0.032 Uiso 1 1 calc R . .
C17 C 0.6753(3) 0.1710(3) 0.3530(3) 0.0284(12) Uani 1 1 d . . .
H17 H 0.6200 0.1901 0.4015 0.034 Uiso 1 1 calc R . .
C18 C 0.7757(3) 0.1030(3) 0.4014(3) 0.0370(14) Uani 1 1 d . . .
H18A H 0.8393 0.1079 0.3647 0.044 Uiso 1 1 calc R . .
H18B H 0.7778 0.1094 0.4658 0.044 Uiso 1 1 calc R . .
C19 C 0.7457(3) 0.0132(3) 0.3945(3) 0.0399(15) Uani 1 1 d . . .
H19A H 0.7146 -0.0166 0.4529 0.048 Uiso 1 1 calc R . .
H19B H 0.8018 -0.0378 0.3691 0.048 Uiso 1 1 calc R . .
C20 C 0.6654(3) 0.0828(3) 0.3222(3) 0.0363(14) Uani 1 1 d . . .
H20A H 0.6893 0.0802 0.2570 0.044 Uiso 1 1 calc R . .
H20B H 0.5962 0.0752 0.3354 0.044 Uiso 1 1 calc R . .
C21 C 0.4826(3) 0.3468(3) 0.2547(3) 0.0295(13) Uani 1 1 d . . .
H21A H 0.4515 0.4107 0.2120 0.035 Uiso 1 1 calc R . .
H21B H 0.4821 0.3608 0.3167 0.035 Uiso 1 1 calc R . .
C22 C 0.4148(3) 0.2837(3) 0.2617(3) 0.0256(12) Uani 1 1 d . . .
C23 C 0.3404(3) 0.2825(3) 0.3340(3) 0.0374(14) Uani 1 1 d . . .
H23 H 0.3370 0.3176 0.3809 0.045 Uiso 1 1 calc R . .
C24 C 0.2725(3) 0.2322(3) 0.3394(3) 0.0442(15) Uani 1 1 d . . .
H24 H 0.2215 0.2340 0.3887 0.053 Uiso 1 1 calc R . .
C25 C 0.2774(3) 0.1792(3) 0.2740(3) 0.0411(15) Uani 1 1 d . . .
H25 H 0.2298 0.1444 0.2779 0.049 Uiso 1 1 calc R . .
C26 C 0.3517(3) 0.1763(3) 0.2021(3) 0.0393(14) Uani 1 1 d . . .
H26 H 0.3561 0.1388 0.1571 0.047 Uiso 1 1 calc R . .
C27 C 0.4204(3) 0.2297(3) 0.1964(3) 0.0375(14) Uani 1 1 d . . .
H27 H 0.4713 0.2284 0.1470 0.045 Uiso 1 1 calc R . .
C28 C 0.7160(3) 0.1019(3) 0.9126(3) 0.0288(13) Uani 1 1 d . . .
H28 H 0.6738 0.0607 0.9490 0.035 Uiso 1 1 calc R . .
C29 C 0.7568(3) 0.1437(3) 0.9787(2) 0.0242(12) Uani 1 1 d . . .
H29 H 0.6958 0.1849 1.0108 0.029 Uiso 1 1 calc R . .
C30 C 0.8174(3) 0.2112(3) 0.9272(3) 0.0289(12) Uani 1 1 d . C .
H30A H 0.8298 0.2479 0.9699 0.035 Uiso 1 1 calc R . .
H30B H 0.8849 0.1712 0.9044 0.035 Uiso 1 1 calc R . .
C31 C 0.6536(3) 0.2854(3) 0.8406(3) 0.0310(13) Uani 1 1 d . C .
H31A H 0.6245 0.3341 0.7841 0.037 Uiso 1 1 calc R . .
H31B H 0.6112 0.3071 0.8951 0.037 Uiso 1 1 calc R . .
C32 C 0.6500(3) 0.1835(3) 0.8363(2) 0.0235(11) Uani 1 1 d . . .
C33 C 0.7915(3) 0.0723(3) 0.7700(3) 0.0302(12) Uani 1 1 d . . .
C34 C 0.8194(3) 0.0645(3) 1.0524(2) 0.0275(12) Uani 1 1 d . . .
C35 C 0.8431(4) -0.0665(3) 1.1668(3) 0.0608(19) Uani 1 1 d . . .
H35 H 0.8326 -0.1218 1.2103 0.073 Uiso 1 1 calc R . .
C36 C 0.9254(3) -0.0399(4) 1.1600(3) 0.0586(18) Uani 1 1 d . . .
H36 H 0.9835 -0.0712 1.1973 0.070 Uiso 1 1 calc R . .
C37 C 0.9113(3) 0.0465(3) 1.0845(3) 0.0406(14) Uani 1 1 d . . .
H37 H 0.9580 0.0827 1.0625 0.049 Uiso 1 1 calc R . .
C38 C 0.78202(15) 0.46027(15) 0.8502(2) 0.0241(12) Uani 1 1 d D . .
C40 C 0.8269(3) 0.58720(17) 0.89573(18) 0.0280(12) Uani 1 1 d D . .
H40 H 0.8696 0.6278 0.8870 0.034 Uiso 1 1 calc R A 3
C41 C 0.7526(3) 0.5893(3) 0.9677(3) 0.0293(13) Uani 1 1 d . C .
H41 H 0.7444 0.6315 1.0093 0.035 Uiso 1 1 calc R . .
C42 C 0.6913(3) 0.5313(3) 0.9793(3) 0.0281(13) Uani 1 1 d . . .
H42 H 0.6373 0.5368 1.0260 0.034 Uiso 1 1 calc R C .
C43 C 0.7076(3) 0.4640(3) 0.9228(3) 0.0288(12) Uani 1 1 d . C .
H43 H 0.6678 0.4205 0.9339 0.035 Uiso 1 1 calc R . .
C44 C 0.5381(3) 0.1873(3) 0.8430(3) 0.0257(12) Uani 1 1 d . . .
H44 H 0.4997 0.2441 0.7947 0.031 Uiso 1 1 calc R . .
C45 C 0.5065(3) 0.0952(3) 0.8428(3) 0.0338(13) Uani 1 1 d . . .
H45A H 0.5589 0.0313 0.8670 0.041 Uiso 1 1 calc R . .
H45B H 0.4825 0.0959 0.7825 0.041 Uiso 1 1 calc R . .
C46 C 0.4180(3) 0.1303(3) 0.9150(3) 0.0473(15) Uani 1 1 d . . .
H46A H 0.3511 0.1700 0.8872 0.057 Uiso 1 1 calc R . .
H46B H 0.4102 0.0767 0.9674 0.057 Uiso 1 1 calc R . .
C47 C 0.4782(3) 0.1928(3) 0.9378(3) 0.0344(13) Uani 1 1 d . . .
H47A H 0.5218 0.1595 0.9919 0.041 Uiso 1 1 calc R . .
H47B H 0.4349 0.2605 0.9431 0.041 Uiso 1 1 calc R . .
C48 C 0.6803(3) 0.2052(3) 0.6572(2) 0.0252(12) Uani 1 1 d . . .
H48A H 0.7432 0.1918 0.6160 0.030 Uiso 1 1 calc R . .
H48B H 0.6538 0.2772 0.6547 0.030 Uiso 1 1 calc R . .
C49 C 0.5999(3) 0.1744(3) 0.6222(3) 0.0281(12) Uani 1 1 d . . .
C50 C 0.5060(3) 0.2429(3) 0.5952(3) 0.0324(13) Uani 1 1 d . . .
H50 H 0.4926 0.3106 0.5957 0.039 Uiso 1 1 calc R . .
C51 C 0.4306(3) 0.2128(3) 0.5672(3) 0.0434(15) Uani 1 1 d . . .
H51 H 0.3662 0.2599 0.5485 0.052 Uiso 1 1 calc R . .
C52 C 0.4496(3) 0.1157(3) 0.5669(3) 0.0398(13) Uani 1 1 d . . .
H52 H 0.3977 0.0950 0.5497 0.048 Uiso 1 1 calc R . .
C53 C 0.5442(3) 0.0472(3) 0.5916(3) 0.0369(14) Uani 1 1 d . . .
H53 H 0.5579 -0.0200 0.5897 0.044 Uiso 1 1 calc R . .
C54 C 0.6188(3) 0.0766(3) 0.6189(3) 0.0281(12) Uani 1 1 d . . .
H54 H 0.6838 0.0293 0.6357 0.034 Uiso 1 1 calc R . .
C55 C 0.9641(3) 0.3147(3) 0.4429(3) 0.0401(14) Uani 1 1 d . . .
H55 H 0.9500 0.3815 0.4104 0.048 Uiso 1 1 calc R . .
C56 C 1.0147(3) 0.2386(3) 0.3982(3) 0.0513(15) Uani 1 1 d . . .
H56 H 1.0369 0.2534 0.3348 0.062 Uiso 1 1 calc R . .
C57 C 1.0333(3) 0.1420(3) 0.4438(3) 0.0604(16) Uani 1 1 d . . .
H57 H 1.0678 0.0901 0.4123 0.073 Uiso 1 1 calc R . .
C58 C 1.0020(3) 0.1212(3) 0.5348(3) 0.0537(16) Uani 1 1 d . . .
H58 H 1.0142 0.0543 0.5664 0.064 Uiso 1 1 calc R . .
C59 C 0.9528(3) 0.1955(3) 0.5816(3) 0.0451(15) Uani 1 1 d . . .
H59 H 0.9319 0.1799 0.6452 0.054 Uiso 1 1 calc R . .
C60 C 0.9339(3) 0.2927(3) 0.5358(3) 0.0398(15) Uani 1 1 d . . .
H60 H 0.9004 0.3443 0.5678 0.048 Uiso 1 1 calc R . .
N1 N 0.7089(2) 0.4228(2) 0.2636(2) 0.0290(10) Uani 1 1 d . B .
N2 N 0.5907(2) 0.3058(2) 0.2227(2) 0.0216(9) Uani 1 1 d . . .
N4 N 0.7595(2) 0.2820(2) 0.8477(2) 0.0268(10) Uani 1 1 d . . .
N5 N 0.7067(2) 0.1526(2) 0.7525(2) 0.0249(10) Uani 1 1 d . . .
O1 O 0.72353(19) 0.28923(18) 0.11769(17) 0.0273(8) Uani 1 1 d . . .
O2 O 0.9312(2) 0.3242(2) 0.05818(19) 0.0410(10) Uani 1 1 d . . .
O3 O 0.5569(2) 0.54508(19) 0.32109(19) 0.0423(9) Uani 1 1 d . B .
O4 O 0.6664(2) 0.59856(18) 0.18491(18) 0.0385(9) Uani 1 1 d . B .
O7 O 0.56218(19) 0.36009(19) 0.06519(18) 0.0330(9) Uani 1 1 d . . .
O8 O 0.8010(2) 0.04112(18) 0.86385(17) 0.0326(9) Uani 1 1 d . . .
O9 O 0.7726(2) -0.0024(2) 1.1012(2) 0.0508(11) Uani 1 1 d . . .
O10 O 0.91540(19) 0.31979(18) 0.77961(17) 0.0321(8) Uani 1 1 d . . .
O11 O 0.7479(2) 0.40733(19) 0.70335(17) 0.0356(9) Uani 1 1 d . . .
O14 O 0.8503(2) 0.02956(19) 0.71600(18) 0.0363(9) Uani 1 1 d . . .
S1 S 0.65585(8) 0.53621(8) 0.27461(8) 0.0342(3) Uani 1 1 d . . .
S2 S 0.80554(8) 0.36511(7) 0.78544(7) 0.0282(3) Uani 1 1 d . C .
C11 C 0.7327(2) 0.5559(2) 0.3555(2) 0.0181(12) Uani 0.6164(16) 1 d PG B 1
C12 C 0.7265(3) 0.5343(3) 0.4520(2) 0.0244(17) Uani 0.6164(16) 1 d PGDU B 1
C13 C 0.7904(3) 0.5585(3) 0.5009(2) 0.0347(19) Uani 0.6164(16) 1 d PG B 1
H13 H 0.7861 0.5437 0.5668 0.042 Uiso 0.6164(16) 1 calc PR B 1
C14 C 0.8605(3) 0.6043(4) 0.4533(3) 0.0313(15) Uani 0.6164(16) 1 d PG B 1
H14 H 0.9041 0.6208 0.4868 0.038 Uiso 0.6164(16) 1 calc PR B 1
C15 C 0.8667(3) 0.6259(3) 0.3569(3) 0.0260(16) Uani 0.6164(16) 1 d PGU B 1
H15 H 0.9146 0.6573 0.3244 0.031 Uiso 0.6164(16) 1 calc PR B 1
C16 C 0.8028(2) 0.6017(2) 0.3079(2) 0.0192(15) Uani 0.6164(16) 1 d PG B 1
H16 H 0.8070 0.6165 0.2420 0.023 Uiso 0.6164(16) 1 calc PR B 1
N3 N 0.6494(4) 0.4952(3) 0.5019(3) 0.0331(14) Uani 0.6164(16) 1 d PD B 1
O5 O 0.5821(4) 0.5480(3) 0.5467(3) 0.0445(14) Uani 0.6164(16) 1 d PD B 1
O6 O 0.6580(3) 0.4095(3) 0.5032(3) 0.0377(12) Uani 0.6164(16) 1 d PD B 1
C11S C 0.7417(4) 0.5670(4) 0.3380(3) 0.0181(12) Uani 0.3836(16) 1 d PG B 2
C12S C 0.8179(5) 0.6117(4) 0.3118(4) 0.0244(17) Uani 0.3836(16) 1 d PGDU B 2
C13S C 0.8754(5) 0.6184(6) 0.3789(5) 0.0347(19) Uani 0.3836(16) 1 d PG B 2
H13S H 0.9274 0.6489 0.3610 0.042 Uiso 0.3836(16) 1 calc PR B 2
C14S C 0.8568(6) 0.5803(6) 0.4721(5) 0.0313(15) Uani 0.3836(16) 1 d PG B 2
H14S H 0.8961 0.5849 0.5179 0.038 Uiso 0.3836(16) 1 calc PR B 2
C15S C 0.7806(6) 0.5356(6) 0.4982(3) 0.0260(16) Uani 0.3836(16) 1 d PGU B 2
H15S H 0.7679 0.5096 0.5619 0.031 Uiso 0.3836(16) 1 calc PR B 2
C16S C 0.7231(5) 0.5289(4) 0.4312(3) 0.0192(15) Uani 0.3836(16) 1 d PG B 2
H16S H 0.6711 0.4984 0.4490 0.023 Uiso 0.3836(16) 1 calc PR B 2
N3S N 0.8324(6) 0.6515(4) 0.2168(5) 0.0331(14) Uani 0.3836(16) 1 d PD B 2
O5S O 0.7979(6) 0.7414(5) 0.1904(5) 0.0445(14) Uani 0.3836(16) 1 d PD B 2
O6S O 0.8876(5) 0.5942(5) 0.1699(4) 0.0377(12) Uani 0.3836(16) 1 d PD B 2
C39 C 0.83695(12) 0.52495(10) 0.83764(11) 0.0227(11) Uani 0.581(4) 1 d PGD C 3
N6 N 0.90625(14) 0.54212(16) 0.75198(12) 0.0284(11) Uani 0.581(4) 1 d PG C 3
O12 O 0.89846(19) 0.5135(2) 0.68349(12) 0.0205(11) Uani 0.581(4) 1 d PG C 3
O13 O 0.9707(2) 0.5789(3) 0.76257(17) 0.0630(14) Uani 0.581(4) 1 d PG C 3
C39S C 0.84018(12) 0.51983(10) 0.84294(11) 0.0227(11) Uani 0.419(4) 1 d PGD C 4
N6S N 0.92444(13) 0.51817(16) 0.76670(12) 0.0284(11) Uani 0.419(4) 1 d PG C 4
O12S O 1.00935(14) 0.5144(3) 0.78573(17) 0.0205(11) Uani 0.419(4) 1 d PG C 4
O13S O 0.89575(18) 0.5277(2) 0.68890(12) 0.0630(14) Uani 0.419(4) 1 d PG C 4

loop_
_atom_site_aniso_label
_atom_site_aniso_U_11
_atom_site_aniso_U_22
_atom_site_aniso_U_33
_atom_site_aniso_U_23
_atom_site_aniso_U_13
_atom_site_aniso_U_12
C1 0.031(2) 0.029(2) 0.019(2) -0.0129(17) -0.0062(18) -0.0009(18)
C2 0.0170(19) 0.031(2) 0.027(2) -0.0127(17) -0.0030(17) -0.0079(17)
C3 0.023(2) 0.034(2) 0.035(2) -0.0217(17) -0.0002(18) -0.0070(18)
C4 0.026(2) 0.031(2) 0.027(2) -0.0146(17) -0.0074(18) -0.0033(18)
C5 0.0140(19) 0.035(2) 0.023(2) -0.0193(16) -0.0010(17) -0.0031(17)
C6 0.036(2) 0.026(2) 0.034(2) -0.0093(18) -0.003(2) -0.0143(18)
C7 0.036(2) 0.036(2) 0.019(2) -0.0109(16) 0.0023(18) -0.0255(17)
C8 0.050(3) 0.045(2) 0.042(2) -0.028(2) 0.023(2) -0.023(2)
C9 0.020(2) 0.042(2) 0.070(3) -0.037(2) -0.002(2) 0.001(2)
C10 0.030(2) 0.0152(19) 0.034(2) -0.0093(17) -0.0065(19) -0.0003(17)
C17 0.027(2) 0.037(2) 0.021(2) -0.0131(18) 0.0099(18) -0.0096(18)
C18 0.032(2) 0.051(3) 0.025(2) -0.004(2) 0.000(2) -0.013(2)
C19 0.043(3) 0.040(3) 0.034(3) -0.003(2) -0.001(2) -0.015(2)
C20 0.039(2) 0.042(2) 0.034(2) -0.014(2) 0.010(2) -0.019(2)
C21 0.025(2) 0.034(2) 0.029(2) -0.0157(18) -0.0019(19) -0.0025(18)
C22 0.022(2) 0.026(2) 0.028(2) -0.0069(17) -0.0100(18) -0.0033(17)
C23 0.031(2) 0.056(3) 0.029(2) -0.019(2) 0.007(2) -0.016(2)
C24 0.044(3) 0.047(3) 0.044(3) -0.011(2) 0.013(2) -0.022(2)
C25 0.021(2) 0.030(2) 0.066(3) 0.000(2) -0.002(2) -0.0063(19)
C26 0.037(2) 0.033(2) 0.055(3) -0.023(2) -0.008(2) -0.0102(19)
C27 0.035(3) 0.039(2) 0.038(3) -0.014(2) 0.003(2) -0.008(2)
C28 0.030(2) 0.024(2) 0.029(2) -0.0061(18) -0.0042(19) -0.0020(18)
C29 0.028(2) 0.025(2) 0.019(2) -0.0100(16) -0.0038(18) -0.0032(18)
C30 0.026(2) 0.033(2) 0.027(2) -0.0178(17) -0.0101(18) 0.0013(18)
C31 0.044(2) 0.025(2) 0.026(2) -0.0123(17) 0.000(2) -0.0092(19)
C32 0.032(2) 0.0236(19) 0.018(2) -0.0082(16) -0.0062(18) -0.0083(17)
C33 0.039(2) 0.031(2) 0.029(2) -0.0133(17) -0.0118(19) -0.0125(18)
C34 0.037(2) 0.029(2) 0.0182(19) -0.0180(16) 0.0086(19) -0.0083(18)
C35 0.085(4) 0.037(3) 0.029(3) -0.004(2) -0.028(3) 0.027(3)
C36 0.026(3) 0.104(4) 0.031(2) -0.034(2) -0.010(2) 0.014(3)
C37 0.027(2) 0.075(3) 0.023(2) -0.021(2) -0.004(2) -0.011(2)
C38 0.030(2) 0.026(2) 0.0169(19) -0.0105(16) -0.0009(18) -0.0056(18)
C40 0.024(2) 0.038(2) 0.028(2) -0.0088(18) -0.0030(18) -0.0172(18)
C41 0.031(2) 0.026(2) 0.033(2) -0.0098(18) -0.004(2) -0.0088(18)
C42 0.031(2) 0.032(2) 0.018(2) -0.0103(18) 0.0073(19) -0.0050(19)
C43 0.041(2) 0.021(2) 0.029(2) -0.0061(17) -0.008(2) -0.0133(18)
C44 0.033(2) 0.0224(19) 0.023(2) -0.0106(16) -0.0028(19) -0.0072(18)
C45 0.033(2) 0.038(2) 0.036(2) -0.0093(19) -0.006(2) -0.0159(19)
C46 0.052(3) 0.064(3) 0.034(3) -0.012(2) -0.003(2) -0.027(2)
C47 0.037(2) 0.036(2) 0.032(2) -0.0140(19) -0.008(2) -0.007(2)
C48 0.034(2) 0.0185(19) 0.022(2) -0.0037(17) -0.0025(19) -0.0069(17)
C49 0.040(2) 0.030(2) 0.016(2) -0.0066(17) 0.0018(19) -0.0136(19)
C50 0.048(3) 0.023(2) 0.028(2) -0.0106(18) -0.006(2) -0.0089(19)
C51 0.039(3) 0.045(3) 0.044(3) -0.024(2) -0.012(2) 0.004(2)
C52 0.045(3) 0.047(2) 0.044(2) -0.0352(18) -0.003(2) -0.019(2)
C53 0.051(3) 0.030(2) 0.037(2) -0.0178(18) 0.005(2) -0.016(2)
C54 0.036(2) 0.026(2) 0.027(2) -0.0181(17) 0.0047(19) -0.0098(18)
C55 0.032(2) 0.067(3) 0.029(2) -0.020(2) 0.003(2) -0.021(2)
C56 0.023(2) 0.089(3) 0.059(3) -0.049(2) 0.002(2) -0.020(2)
C57 0.033(3) 0.075(3) 0.092(3) -0.070(2) -0.002(2) -0.005(2)
C58 0.034(3) 0.057(3) 0.078(3) -0.030(3) -0.011(3) -0.011(2)
C59 0.043(3) 0.051(3) 0.042(3) -0.013(2) -0.007(2) -0.013(2)
C60 0.032(2) 0.041(3) 0.042(3) -0.017(2) -0.002(2) -0.001(2)
N1 0.0327(19) 0.0289(16) 0.0328(18) -0.0215(14) -0.0011(16) -0.0092(15)
N2 0.0213(17) 0.0269(16) 0.0200(16) -0.0142(13) -0.0012(14) -0.0054(14)
N4 0.0272(18) 0.0350(18) 0.0218(17) -0.0140(14) -0.0108(15) -0.0056(15)
N5 0.0321(18) 0.0264(16) 0.0189(16) -0.0130(13) -0.0024(15) -0.0067(14)
O1 0.0251(14) 0.0381(14) 0.0220(14) -0.0110(12) -0.0009(12) -0.0114(12)
O2 0.0393(17) 0.0435(16) 0.0419(17) -0.0204(14) 0.0014(15) -0.0086(14)
O3 0.0307(16) 0.0486(16) 0.0568(17) -0.0355(13) -0.0054(14) -0.0064(13)
O4 0.0440(17) 0.0287(14) 0.0427(16) -0.0215(12) -0.0158(14) 0.0032(13)
O7 0.0306(15) 0.0439(16) 0.0293(15) -0.0091(13) -0.0025(13) -0.0166(13)
O8 0.0364(16) 0.0289(14) 0.0302(15) -0.0167(12) -0.0106(13) 0.0030(13)
O9 0.063(2) 0.0510(19) 0.0393(18) -0.0104(15) -0.0097(17) -0.0157(16)
O10 0.0350(16) 0.0381(15) 0.0286(15) -0.0177(12) 0.0048(13) -0.0136(12)
O11 0.0525(17) 0.0370(15) 0.0228(14) -0.0114(12) -0.0026(14) -0.0176(13)
O14 0.0379(17) 0.0373(15) 0.0340(15) -0.0262(12) -0.0003(14) 0.0002(14)
S1 0.0284(6) 0.0355(6) 0.0427(6) -0.0265(5) -0.0085(5) -0.0005(5)
S2 0.0393(6) 0.0314(5) 0.0202(5) -0.0145(4) -0.0005(5) -0.0134(5)
C11 0.031(2) 0.016(2) 0.007(2) -0.0014(16) -0.0073(18) -0.0053(18)
C12 0.036(3) 0.014(3) 0.021(3) -0.009(2) 0.006(3) -0.004(2)
C13 0.057(4) 0.023(3) 0.026(3) -0.013(2) -0.013(3) -0.006(3)
C14 0.034(3) 0.026(3) 0.033(3) -0.007(2) -0.012(2) -0.005(2)
C15 0.018(3) 0.039(3) 0.032(3) -0.022(2) -0.007(2) -0.011(2)
C16 0.022(3) 0.029(3) 0.015(3) -0.005(2) 0.001(2) -0.019(2)
N3 0.053(3) 0.025(2) 0.028(2) -0.0129(19) -0.007(2) -0.014(2)
O5 0.056(3) 0.045(2) 0.032(2) -0.0154(19) 0.004(2) -0.013(2)
O6 0.062(3) 0.038(2) 0.019(2) -0.0076(17) -0.0030(19) -0.0210(19)
C11S 0.031(2) 0.016(2) 0.007(2) -0.0014(16) -0.0073(18) -0.0053(18)
C12S 0.036(3) 0.014(3) 0.021(3) -0.009(2) 0.006(3) -0.004(2)
C13S 0.057(4) 0.023(3) 0.026(3) -0.013(2) -0.013(3) -0.006(3)
C14S 0.034(3) 0.026(3) 0.033(3) -0.007(2) -0.012(2) -0.005(2)
C15S 0.018(3) 0.039(3) 0.032(3) -0.022(2) -0.007(2) -0.011(2)
C16S 0.022(3) 0.029(3) 0.015(3) -0.005(2) 0.001(2) -0.019(2)
N3S 0.053(3) 0.025(2) 0.028(2) -0.0129(19) -0.007(2) -0.014(2)
O5S 0.056(3) 0.045(2) 0.032(2) -0.0154(19) 0.004(2) -0.013(2)
O6S 0.062(3) 0.038(2) 0.019(2) -0.0076(17) -0.0030(19) -0.0210(19)
C39 0.023(2) 0.030(2) 0.018(2) -0.0077(17) -0.0055(17) -0.0093(17)
N6 0.023(2) 0.033(2) 0.028(2) -0.0113(17) -0.0063(17) -0.0028(17)
O12 0.032(2) 0.0177(18) 0.0074(17) -0.0005(15) -0.0014(16) -0.0030(16)
O13 0.036(2) 0.128(3) 0.065(3) -0.067(2) 0.011(2) -0.049(2)
C39S 0.023(2) 0.030(2) 0.018(2) -0.0077(17) -0.0055(17) -0.0093(17)
N6S 0.023(2) 0.033(2) 0.028(2) -0.0113(17) -0.0063(17) -0.0028(17)
O12S 0.032(2) 0.0177(18) 0.0074(17) -0.0005(15) -0.0014(16) -0.0030(16)
O13S 0.036(2) 0.128(3) 0.065(3) -0.067(2) 0.011(2) -0.049(2)

loop_
_atom_type_symbol
_atom_type_description
_atom_type_scat_dispersion_real
_atom_type_scat_dispersion_imag
_atom_type_scat_source
C C 0.0033 0.0016 'International Tables Vol C Tables 4.2.6.8 and 6.1.1.4'
H H 0.0000 0.0000 'International Tables Vol C Tables 4.2.6.8 and 6.1.1.4'
N N 0.0061 0.0033 'International Tables Vol C Tables 4.2.6.8 and 6.1.1.4'
O O 0.0106 0.0060 'International Tables Vol C Tables 4.2.6.8 and 6.1.1.4'
S S 0.1246 0.1234 'International Tables Vol C Tables 4.2.6.8 and 6.1.1.4'

loop_
_geom_angle_atom_site_label_1
_geom_angle_atom_site_label_2
_geom_angle_atom_site_label_3
_geom_angle
O1 C1 C2 108.7(3)
O1 C1 C5 105.6(3)
C2 C1 C5 113.3(3)
O1 C1 H1 109.7
C2 C1 H1 109.7
C5 C1 H1 109.7
C7 C2 C1 113.0(3)
C7 C2 C3 111.2(3)
C1 C2 C3 112.9(3)
C7 C2 H2 106.4
C1 C2 H2 106.4
C3 C2 H2 106.4
N1 C3 C2 109.9(3)
N1 C3 H3A 109.7
C2 C3 H3A 109.7
N1 C3 H3B 109.7
C2 C3 H3B 109.7
H3A C3 H3B 108.2
N1 C4 C5 109.4(3)
N1 C4 H4A 109.8
C5 C4 H4A 109.8
N1 C4 H4B 109.8
C5 C4 H4B 109.8
H4A C4 H4B 108.2
N2 C5 C4 110.7(3)
N2 C5 C17 111.9(3)
C4 C5 C17 109.8(3)
N2 C5 C1 100.9(3)
C4 C5 C1 110.5(3)
C17 C5 C1 112.9(3)
O7 C6 N2 128.4(4)
O7 C6 O1 121.3(3)
N2 C6 O1 110.3(3)
C10 C7 O2 111.4(3)
C10 C7 C2 131.1(3)
O2 C7 C2 117.4(3)
C9 C8 O2 108.3(4)
C9 C8 H8 125.8
O2 C8 H8 125.8
C8 C9 C10 109.1(3)
C8 C9 H9 125.4
C10 C9 H9 125.4
C7 C10 C9 105.2(3)
C7 C10 H10 127.4
C9 C10 H10 127.4
C20 C17 C5 121.0(3)
C20 C17 C18 89.7(3)
C5 C17 C18 117.9(3)
C20 C17 H17 108.9
C5 C17 H17 108.9
C18 C17 H17 108.9
C19 C18 C17 88.5(3)
C19 C18 H18A 113.9
C17 C18 H18A 113.9
C19 C18 H18B 113.9
C17 C18 H18B 113.9
H18A C18 H18B 111.1
C18 C19 C20 88.9(3)
C18 C19 H19A 113.8
C20 C19 H19A 113.8
C18 C19 H19B 113.8
C20 C19 H19B 113.8
H19A C19 H19B 111.1
C17 C20 C19 88.6(3)
C17 C20 H20A 113.9
C19 C20 H20A 113.9
C17 C20 H20B 113.9
C19 C20 H20B 113.9
H20A C20 H20B 111.1
N2 C21 C22 116.8(3)
N2 C21 H21A 108.1
C22 C21 H21A 108.1
N2 C21 H21B 108.1
C22 C21 H21B 108.1
H21A C21 H21B 107.3
C27 C22 C23 118.1(4)
C27 C22 C21 122.2(4)
C23 C22 C21 119.6(4)
C24 C23 C22 121.7(4)
C24 C23 H23 119.2
C22 C23 H23 119.2
C23 C24 C25 120.3(4)
C23 C24 H24 119.9
C25 C24 H24 119.9
C24 C25 C26 120.1(5)
C24 C25 H25 120.0
C26 C25 H25 120.0
C25 C26 C27 119.2(4)
C25 C26 H26 120.4
C27 C26 H26 120.4
C22 C27 C26 120.7(4)
C22 C27 H27 119.7
C26 C27 H27 119.7
O8 C28 C29 110.0(3)
O8 C28 C32 106.0(3)
C29 C28 C32 112.9(3)
O8 C28 H28 109.3
C29 C28 H28 109.3
C32 C28 H28 109.3
C34 C29 C30 110.6(3)
C34 C29 C28 112.5(3)
C30 C29 C28 111.9(3)
C34 C29 H29 107.2
C30 C29 H29 107.2
C28 C29 H29 107.2
N4 C30 C29 110.1(3)
N4 C30 H30A 109.6
C29 C30 H30A 109.6
N4 C30 H30B 109.6
C29 C30 H30B 109.6
H30A C30 H30B 108.2
N4 C31 C32 110.7(3)
N4 C31 H31A 109.5
C32 C31 H31A 109.5
N4 C31 H31B 109.5
C32 C31 H31B 109.5
H31A C31 H31B 108.1
N5 C32 C44 113.3(3)
N5 C32 C31 110.6(3)
C44 C32 C31 108.6(3)
N5 C32 C28 100.1(3)
C44 C32 C28 113.5(3)
C31 C32 C28 110.5(3)
O14 C33 N5 128.6(4)
O14 C33 O8 122.1(3)
N5 C33 O8 109.2(3)
C37 C34 O9 111.2(3)
C37 C34 C29 133.5(4)
O9 C34 C29 115.2(3)
C36 C35 O9 110.7(4)
C36 C35 H35 124.6
O9 C35 H35 124.6
C35 C36 C37 107.1(4)
C35 C36 H36 126.5
C37 C36 H36 126.5
C34 C37 C36 105.9(4)
C34 C37 H37 127.1
C36 C37 H37 127.1
C39S C38 C39 4.1
C39S C38 C43 116.2(3)
C39 C38 C43 117.2(3)
C39S C38 S2 125.4(2)
C39 C38 S2 124.9(2)
C43 C38 S2 117.7(2)
C39S C40 C39 4.1
C39S C40 C41 116.8(3)
C39 C40 C41 118.0(3)
C39S C40 H40 122.0
C39 C40 H40 121.0
C41 C40 H40 121.0
C42 C41 C40 120.6(4)
C42 C41 H41 119.7
C40 C41 H41 119.7
C41 C42 C43 120.1(4)
C41 C42 H42 119.9
C43 C42 H42 119.9
C42 C43 C38 120.2(4)
C42 C43 H43 119.9
C38 C43 H43 119.9
C32 C44 C47 118.0(3)
C32 C44 C45 122.1(3)
C47 C44 C45 88.2(3)
C32 C44 H44 108.9
C47 C44 H44 108.9
C45 C44 H44 108.9
C44 C45 C46 87.7(3)
C44 C45 H45A 114.0
C46 C45 H45A 114.0
C44 C45 H45B 114.0
C46 C45 H45B 114.0
H45A C45 H45B 111.2
C47 C46 C45 88.2(3)
C47 C46 H46A 113.9
C45 C46 H46A 113.9
C47 C46 H46B 113.9
C45 C46 H46B 113.9
H46A C46 H46B 111.1
C46 C47 C44 88.5(3)
C46 C47 H47A 113.9
C44 C47 H47A 113.9
C46 C47 H47B 113.9
C44 C47 H47B 113.9
H47A C47 H47B 111.1
N5 C48 C49 112.0(3)
N5 C48 H48A 109.2
C49 C48 H48A 109.2
N5 C48 H48B 109.2
C49 C48 H48B 109.2
H48A C48 H48B 107.9
C50 C49 C54 119.0(4)
C50 C49 C48 120.6(4)
C54 C49 C48 120.3(3)
C49 C50 C51 120.1(4)
C49 C50 H50 120.0
C51 C50 H50 120.0
C52 C51 C50 120.0(4)
C52 C51 H51 120.0
C50 C51 H51 120.0
C51 C52 C53 120.2(4)
C51 C52 H52 119.9
C53 C52 H52 119.9
C54 C53 C52 120.0(4)
C54 C53 H53 120.0
C52 C53 H53 120.0
C53 C54 C49 120.6(4)
C53 C54 H54 119.7
C49 C54 H54 119.7
C56 C55 C60 119.2(4)
C56 C55 H55 120.4
C60 C55 H55 120.4
C57 C56 C55 120.9(4)
C57 C56 H56 119.5
C55 C56 H56 119.5
C58 C57 C56 119.3(4)
C58 C57 H57 120.3
C56 C57 H57 120.3
C57 C58 C59 121.0(4)
C57 C58 H58 119.5
C59 C58 H58 119.5
C58 C59 C60 119.7(4)
C58 C59 H59 120.1
C60 C59 H59 120.1
C59 C60 C55 119.7(4)
C59 C60 H60 120.1
C55 C60 H60 120.1
C4 N1 C3 116.7(3)
C4 N1 S1 121.2(2)
C3 N1 S1 116.9(3)
C6 N2 C5 112.8(3)
C6 N2 C21 120.2(3)
C5 N2 C21 125.6(3)
C31 N4 C30 117.5(3)
C31 N4 S2 122.0(2)
C30 N4 S2 119.3(3)
C33 N5 C48 121.2(3)
C33 N5 C32 114.0(3)
C48 N5 C32 124.8(3)
C6 O1 C1 109.5(3)
C7 O2 C8 105.9(3)
C33 O8 C28 110.6(3)
C34 O9 C35 105.1(4)
O3 S1 O4 121.00(16)
O3 S1 N1 108.18(18)
O4 S1 N1 106.97(16)
O3 S1 C11S 113.0(2)
O4 S1 C11S 98.5(2)
N1 S1 C11S 108.3(2)
O3 S1 C11 105.43(16)
O4 S1 C11 108.04(17)
N1 S1 C11 106.39(15)
C11S S1 C11 9.68(19)
O11 S2 O10 120.92(16)
O11 S2 N4 107.24(18)
O10 S2 N4 106.45(15)
O11 S2 C38 108.12(15)
O10 S2 C38 106.09(15)
N4 S2 C38 107.37(15)
C12 C11 C16 120.0
C12 C11 S1 129.05(15)
C16 C11 S1 110.92(15)
C11 C12 C13 120.0
C11 C12 N3 120.9(3)
C13 C12 N3 118.9(3)
C12 C13 C14 120.0
C12 C13 H13 120.0
C14 C13 H13 120.0
C15 C14 C13 120.0
C15 C14 H14 120.0
C13 C14 H14 120.0
C14 C15 C16 120.0
C14 C15 H15 120.0
C16 C15 H15 120.0
C15 C16 C11 120.0
C15 C16 H16 120.0
C11 C16 H16 120.0
O6 N3 O5 124.1(5)
O6 N3 C12 118.2(4)
O5 N3 C12 117.5(4)
C12S C11S C16S 120.0
C12S C11S S1 134.4(3)
C16S C11S S1 105.5(3)
C13S C12S C11S 120.0
C13S C12S N3S 121.9(5)
C11S C12S N3S 118.1(5)
C12S C13S C14S 120.0
C12S C13S H13S 120.0
C14S C13S H13S 120.0
C15S C14S C13S 120.0
C15S C14S H14S 120.0
C13S C14S H14S 120.0
C14S C15S C16S 120.0
C14S C15S H15S 120.0
C16S C15S H15S 120.0
C15S C16S C11S 120.0
C15S C16S H16S 120.0
C11S C16S H16S 120.0
O6S N3S O5S 125.3(7)
O6S N3S C12S 116.7(6)
O5S N3S C12S 117.5(6)
C40 C39 C38 123.6(2)
C40 C39 N6 113.27(17)
C38 C39 N6 122.81(17)
O12 N6 O13 126.6
O12 N6 C39 119.2
O13 N6 C39 114.0
C38 C39S C40 125.7(2)
C38 C39S N6S 119.25(17)
C40 C39S N6S 114.98(18)
O12S N6S O13S 126.6
O12S N6S C39S 119.2
O13S N6S C39S 114.0

loop_
_geom_bond_atom_site_label_1
_geom_bond_atom_site_label_2
_geom_bond_distance
C1 O1 1.459(4)
C1 C2 1.525(6)
C1 C5 1.563(5)
C1 H1 1.0000
C2 C7 1.498(5)
C2 C3 1.526(5)
C2 H2 1.0000
C3 N1 1.494(5)
C3 H3A 0.9900
C3 H3B 0.9900
C4 N1 1.464(5)
C4 C5 1.526(6)
C4 H4A 0.9900
C4 H4B 0.9900
C5 N2 1.469(4)
C5 C17 1.535(5)
C6 O7 1.222(4)
C6 N2 1.356(5)
C6 O1 1.377(4)
C7 C10 1.321(5)
C7 O2 1.368(4)
C8 C9 1.318(5)
C8 O2 1.390(5)
C8 H8 0.9500
C9 C10 1.422(6)
C9 H9 0.9500
C10 H10 0.9500
C17 C20 1.527(6)
C17 C18 1.551(5)
C17 H17 1.0000
C18 C19 1.540(6)
C18 H18A 0.9900
C18 H18B 0.9900
C19 C20 1.560(5)
C19 H19A 0.9900
C19 H19B 0.9900
C20 H20A 0.9900
C20 H20B 0.9900
C21 N2 1.475(4)
C21 C22 1.505(6)
C21 H21A 0.9900
C21 H21B 0.9900
C22 C27 1.375(6)
C22 C23 1.393(5)
C23 C24 1.362(7)
C23 H23 0.9500
C24 C25 1.368(7)
C24 H24 0.9500
C25 C26 1.384(6)
C25 H25 0.9500
C26 C27 1.406(6)
C26 H26 0.9500
C27 H27 0.9500
C28 O8 1.447(4)
C28 C29 1.525(6)
C28 C32 1.556(5)
C28 H28 1.0000
C29 C34 1.498(5)
C29 C30 1.518(5)
C29 H29 1.0000
C30 N4 1.483(4)
C30 H30A 0.9900
C30 H30B 0.9900
C31 N4 1.463(5)
C31 C32 1.534(6)
C31 H31A 0.9900
C31 H31B 0.9900
C32 N5 1.472(5)
C32 C44 1.520(5)
C33 O14 1.199(4)
C33 N5 1.352(4)
C33 O8 1.367(4)
C34 C37 1.331(6)
C34 O9 1.372(5)
C35 C36 1.307(7)
C35 O9 1.400(5)
C35 H35 0.9500
C36 C37 1.452(6)
C36 H36 0.9500
C37 H37 0.9500
C38 C39S 1.354(2)
C38 C39 1.372(2)
C38 C43 1.393(5)
C38 S2 1.805(3)
C40 C39S 1.360(3)
C40 C39 1.368(3)
C40 C41 1.386(5)
C40 H40 0.9500
C41 C42 1.362(6)
C41 H41 0.9500
C42 C43 1.393(6)
C42 H42 0.9500
C43 H43 0.9500
C44 C47 1.547(5)
C44 C45 1.558(6)
C44 H44 1.0000
C45 C46 1.559(5)
C45 H45A 0.9900
C45 H45B 0.9900
C46 C47 1.546(7)
C46 H46A 0.9900
C46 H46B 0.9900
C47 H47A 0.9900
C47 H47B 0.9900
C48 N5 1.464(4)
C48 C49 1.520(6)
C48 H48A 0.9900
C48 H48B 0.9900
C49 C50 1.383(5)
C49 C54 1.385(5)
C50 C51 1.402(6)
C50 H50 0.9500
C51 C52 1.364(6)
C51 H51 0.9500
C52 C53 1.382(5)
C52 H52 0.9500
C53 C54 1.380(6)
C53 H53 0.9500
C54 H54 0.9500
C55 C56 1.379(6)
C55 C60 1.383(6)
C55 H55 0.9500
C56 C57 1.370(6)
C56 H56 0.9500
C57 C58 1.361(6)
C57 H57 0.9500
C58 C59 1.374(6)
C58 H58 0.9500
C59 C60 1.378(6)
C59 H59 0.9500
C60 H60 0.9500
N1 S1 1.621(3)
N4 S2 1.608(3)
O3 S1 1.433(3)
O4 S1 1.446(3)
O10 S2 1.438(3)
O11 S2 1.432(3)
S1 C11S 1.830(6)
S1 C11 1.830(3)
C11 C12 1.3900
C11 C16 1.3900
C12 C13 1.3900
C12 N3 1.424(6)
C13 C14 1.3900
C13 H13 0.9500
C14 C15 1.3900
C14 H14 0.9500
C15 C16 1.3900
C15 H15 0.9500
C16 H16 0.9500
N3 O6 1.222(6)
N3 O5 1.233(6)
C11S C12S 1.3900
C11S C16S 1.3900
C12S C13S 1.3900
C12S N3S 1.409(8)
C13S C14S 1.3900
C13S H13S 0.9500
C14S C15S 1.3900
C14S H14S 0.9500
C15S C16S 1.3900
C15S H15S 0.9500
C16S H16S 0.9500
N3S O6S 1.223(8)
N3S O5S 1.226(7)
C39 N6 1.5184
N6 O12 1.2210
N6 O13 1.2297
C39S N6S 1.5183
N6S O12S 1.2210
N6S O13S 1.2297

loop_
_geom_torsion_atom_site_label_1
_geom_torsion_atom_site_label_2
_geom_torsion_atom_site_label_3
_geom_torsion_atom_site_label_4
_geom_torsion
O1 C1 C2 C7 -65.0(4)
C5 C1 C2 C7 177.9(3)
O1 C1 C2 C3 62.2(4)
C5 C1 C2 C3 -54.8(4)
C7 C2 C3 N1 166.8(3)
C1 C2 C3 N1 38.5(4)
N1 C4 C5 N2 -65.7(4)
N1 C4 C5 C17 170.3(3)
N1 C4 C5 C1 45.2(4)
O1 C1 C5 N2 8.9(4)
C2 C1 C5 N2 127.8(3)
O1 C1 C5 C4 -108.2(3)
C2 C1 C5 C4 10.7(4)
O1 C1 C5 C17 128.5(3)
C2 C1 C5 C17 -112.6(4)
C1 C2 C7 C10 -92.3(5)
C3 C2 C7 C10 139.5(5)
C1 C2 C7 O2 84.7(4)
C3 C2 C7 O2 -43.5(5)
O2 C8 C9 C10 -0.6(6)
O2 C7 C10 C9 -0.1(5)
C2 C7 C10 C9 177.0(4)
C8 C9 C10 C7 0.4(5)
N2 C5 C17 C20 55.4(4)
C4 C5 C17 C20 178.7(3)
C1 C5 C17 C20 -57.6(5)
N2 C5 C17 C18 163.5(3)
C4 C5 C17 C18 -73.3(4)
C1 C5 C17 C18 50.5(5)
C20 C17 C18 C19 -15.8(3)
C5 C17 C18 C19 -141.2(4)
C17 C18 C19 C20 15.5(3)
C5 C17 C20 C19 138.4(3)
C18 C17 C20 C19 15.6(3)
C18 C19 C20 C17 -15.7(3)
N2 C21 C22 C27 -39.9(5)
N2 C21 C22 C23 142.9(3)
C27 C22 C23 C24 -2.1(5)
C21 C22 C23 C24 175.2(3)
C22 C23 C24 C25 1.5(6)
C23 C24 C25 C26 0.1(6)
C24 C25 C26 C27 -1.1(6)
C23 C22 C27 C26 1.1(5)
C21 C22 C27 C26 -176.1(3)
C25 C26 C27 C22 0.4(6)
O8 C28 C29 C34 -62.4(4)
C32 C28 C29 C34 179.4(3)
O8 C28 C29 C30 62.9(4)
C32 C28 C29 C30 -55.3(4)
C34 C29 C30 N4 173.5(3)
C28 C29 C30 N4 47.3(4)
N4 C31 C32 N5 -63.0(4)
N4 C31 C32 C44 172.0(3)
N4 C31 C32 C28 46.9(4)
O8 C28 C32 N5 2.8(4)
C29 C28 C32 N5 123.3(3)
O8 C28 C32 C44 123.9(3)
C29 C28 C32 C44 -115.6(4)
O8 C28 C32 C31 -113.8(3)
C29 C28 C32 C31 6.7(4)
C30 C29 C34 C37 5.3(6)
C28 C29 C34 C37 131.2(5)
C30 C29 C34 O9 -178.1(3)
C28 C29 C34 O9 -52.1(4)
O9 C35 C36 C37 -0.9(5)
O9 C34 C37 C36 0.5(5)
C29 C34 C37 C36 177.2(4)
C35 C36 C37 C34 0.3(5)
C39S C40 C41 C42 -4.9(5)
C39 C40 C41 C42 -0.4(5)
C40 C41 C42 C43 4.6(5)
C41 C42 C43 C38 -4.4(5)
C39S C38 C43 C42 4.4(4)
C39 C38 C43 C42 0.0(4)
S2 C38 C43 C42 175.5(3)
N5 C32 C44 C47 164.9(3)
C31 C32 C44 C47 -71.7(4)
C28 C32 C44 C47 51.6(4)
N5 C32 C44 C45 57.9(4)
C31 C32 C44 C45 -178.8(3)
C28 C32 C44 C45 -55.5(5)
C32 C44 C45 C46 142.5(3)
C47 C44 C45 C46 20.1(3)
C44 C45 C46 C47 -20.1(3)
C45 C46 C47 C44 20.3(3)
C32 C44 C47 C46 -146.2(3)
C45 C44 C47 C46 -20.3(3)
N5 C48 C49 C50 119.6(4)
N5 C48 C49 C54 -58.8(4)
C54 C49 C50 C51 1.5(6)
C48 C49 C50 C51 -176.9(3)
C49 C50 C51 C52 0.2(6)
C50 C51 C52 C53 -1.8(6)
C51 C52 C53 C54 1.7(6)
C52 C53 C54 C49 0.1(6)
C50 C49 C54 C53 -1.7(6)
C48 C49 C54 C53 176.8(3)
C60 C55 C56 C57 1.5(7)
C55 C56 C57 C58 -0.5(7)
C56 C57 C58 C59 -0.6(7)
C57 C58 C59 C60 0.6(7)
C58 C59 C60 C55 0.4(7)
C56 C55 C60 C59 -1.4(7)
C5 C4 N1 C3 -65.0(4)
C5 C4 N1 S1 141.4(3)
C2 C3 N1 C4 20.4(5)
C2 C3 N1 S1 175.2(3)
O7 C6 N2 C5 -177.1(4)
O1 C6 N2 C5 4.9(5)
O7 C6 N2 C21 -9.8(7)
O1 C6 N2 C21 172.3(3)
C4 C5 N2 C6 108.4(4)
C17 C5 N2 C6 -128.9(3)
C1 C5 N2 C6 -8.6(4)
C4 C5 N2 C21 -58.1(5)
C17 C5 N2 C21 64.6(5)
C1 C5 N2 C21 -175.1(3)
C22 C21 N2 C6 89.6(4)
C22 C21 N2 C5 -104.8(4)
C32 C31 N4 C30 -57.8(4)
C32 C31 N4 S2 134.4(3)
C29 C30 N4 C31 8.7(4)
C29 C30 N4 S2 176.9(2)
O14 C33 N5 C48 -5.7(7)
O8 C33 N5 C48 176.7(3)
O14 C33 N5 C32 177.9(4)
O8 C33 N5 C32 0.2(5)
C49 C48 N5 C33 98.2(4)
C49 C48 N5 C32 -85.7(4)
C44 C32 N5 C33 -123.2(4)
C31 C32 N5 C33 114.6(4)
C28 C32 N5 C33 -2.0(4)
C44 C32 N5 C48 60.5(5)
C31 C32 N5 C48 -61.7(5)
C28 C32 N5 C48 -178.2(4)
O7 C6 O1 C1 -176.5(4)
N2 C6 O1 C1 1.6(4)
C2 C1 O1 C6 -128.8(3)
C5 C1 O1 C6 -6.9(4)
C10 C7 O2 C8 -0.2(5)
C2 C7 O2 C8 -177.8(4)
C9 C8 O2 C7 0.5(5)
O14 C33 O8 C28 -176.0(4)
N5 C33 O8 C28 1.9(5)
C29 C28 O8 C33 -125.4(3)
C32 C28 O8 C33 -3.0(4)
C37 C34 O9 C35 -1.0(4)
C29 C34 O9 C35 -178.4(3)
C36 C35 O9 C34 1.2(5)
C4 N1 S1 O3 -30.4(3)
C3 N1 S1 O3 176.0(3)
C4 N1 S1 O4 -162.3(3)
C3 N1 S1 O4 44.2(3)
C4 N1 S1 C11S 92.4(3)
C3 N1 S1 C11S -61.2(3)
C4 N1 S1 C11 82.4(3)
C3 N1 S1 C11 -71.1(3)
C31 N4 S2 O11 -25.2(3)
C30 N4 S2 O11 167.2(3)
C31 N4 S2 O10 -155.9(3)
C30 N4 S2 O10 36.4(3)
C31 N4 S2 C38 90.8(3)
C30 N4 S2 C38 -76.9(3)
C39S C38 S2 O11 -92.6(2)
C39 C38 S2 O11 -87.7(2)
C43 C38 S2 O11 97.2(3)
C39S C38 S2 O10 38.5(3)
C39 C38 S2 O10 43.4(3)
C43 C38 S2 O10 -131.7(2)
C39S C38 S2 N4 152.0(2)
C39 C38 S2 N4 156.9(2)
C43 C38 S2 N4 -18.2(3)
O3 S1 C11 C12 30.6(2)
O4 S1 C11 C12 161.24(19)
N1 S1 C11 C12 -84.2(2)
C11S S1 C11 C12 172.7(11)
O3 S1 C11 C16 -147.37(16)
O4 S1 C11 C16 -16.68(17)
N1 S1 C11 C16 97.88(17)
C11S S1 C11 C16 -5.2(11)
C16 C11 C12 C13 0.0
S1 C11 C12 C13 -177.76(18)
C16 C11 C12 N3 174.6(3)
S1 C11 C12 N3 -3.2(3)
C11 C12 C13 C14 0.0
N3 C12 C13 C14 -174.7(3)
C12 C13 C14 C15 0.0
C13 C14 C15 C16 0.0
C14 C15 C16 C11 0.0
C12 C11 C16 C15 0.0
S1 C11 C16 C15 178.14(15)
C11 C12 N3 O6 72.4(5)
C13 C12 N3 O6 -113.0(4)
C11 C12 N3 O5 -112.6(5)
C13 C12 N3 O5 62.0(5)
O3 S1 C11S C12S -145.5(3)
O4 S1 C11S C12S -16.5(4)
N1 S1 C11S C12S 94.6(4)
C11 S1 C11S C12S 174.5(13)
O3 S1 C11S C16S 38.5(3)
O4 S1 C11S C16S 167.5(2)
N1 S1 C11S C16S -81.4(2)
C11 S1 C11S C16S -1.4(10)
C16S C11S C12S C13S 0.0
S1 C11S C12S C13S -175.5(4)
C16S C11S C12S N3S -178.4(5)
S1 C11S C12S N3S 6.0(6)
C11S C12S C13S C14S 0.0
N3S C12S C13S C14S 178.4(5)
C12S C13S C14S C15S 0.0
C13S C14S C15S C16S 0.0
C14S C15S C16S C11S 0.0
C12S C11S C16S C15S 0.0
S1 C11S C16S C15S 176.7(3)
C13S C12S N3S O6S 97.3(8)
C11S C12S N3S O6S -84.3(9)
C13S C12S N3S O5S -75.4(9)
C11S C12S N3S O5S 103.0(9)
C39S C40 C39 C38 70.0(2)
C41 C40 C39 C38 -4.2(4)
C39S C40 C39 N6 -116.25(8)
C41 C40 C39 N6 169.5(2)
C39S C38 C39 C40 -73.2(2)
C43 C38 C39 C40 4.4(3)
S2 C38 C39 C40 -170.7(2)
C39S C38 C39 N6 113.70(10)
C43 C38 C39 N6 -168.8(2)
S2 C38 C39 N6 16.2(3)
C40 C39 N6 O12 -158.88(18)
C38 C39 N6 O12 14.89(18)
C40 C39 N6 O13 25.89(18)
C38 C39 N6 O13 -160.35(18)
C39 C38 C39S C40 99.3(2)
C43 C38 C39S C40 -5.1(3)
S2 C38 C39S C40 -175.4(2)
C39 C38 C39S N6S -76.87(9)
C43 C38 C39S N6S 178.7(2)
S2 C38 C39S N6S 8.4(3)
C39 C40 C39S C38 -102.4(2)
C41 C40 C39S C38 5.4(4)
C39 C40 C39S N6S 73.89(9)
C41 C40 C39S N6S -178.3(2)
C38 C39S N6S O12S -134.07(18)
C40 C39S N6S O12S 49.36(17)
C38 C39S N6S O13S 50.68(18)
C40 C39S N6S O13S -125.88(17)
